data_7250688
loop_
_publ_author_name
'Song, Meng-ran'
'Wu, Qun-yan'
'Jin, Wei'
'Huang, Zhi-wei'
'Hu, Kong-qiu'
'Yuan, Li-yong'
'Wen, Wei'
'Shi, Wei-qun'
'Mei, Lei'

_publ_section_title
;
 Tuning N-donor coordination and assembly structures in uranyl compounds
 of carboxylate ligands with divergent vinyl pyridine groups
;
_journal_issue 33
_journal_name_full CrystEngComm
_journal_page_first 5603
_journal_page_last 5612
_journal_paper_doi 10.1039/D5CE00556F
_journal_volume 27
_journal_year 2025
_chemical_formula_moiety 'C15 H13 N3 O10 U'
_chemical_formula_sum 'C15 H13 N3 O10 U'
_chemical_formula_weight 633.31
_space_group_crystal_system triclinic
_space_group_IT_number 2
_space_group_name_Hall '-P 1'
_space_group_name_H-M_alt 'P -1'
_atom_sites_solution_hydrogens geom
_audit_creation_date 2025-04-03
_audit_creation_method
;
Olex2 1.5
(compiled 2025.03.04 svn.red2d20d0 for OlexSys, GUI svn.r7188)
;
_audit_update_record
;
2025-07-07 deposited with the CCDC.	2025-07-15 downloaded from the CCDC.
;
_cell_angle_alpha 78.599(6)
_cell_angle_beta 83.835(6)
_cell_angle_gamma 82.331(7)
_cell_formula_units_Z 2
_cell_length_a 9.1929(14)
_cell_length_b 9.9213(15)
_cell_length_c 10.3415(14)
_cell_measurement_reflns_used 9994
_cell_measurement_temperature 170(2)
_cell_measurement_theta_max 27.49
_cell_measurement_theta_min 2.89
_cell_volume 913.1(2)
_computing_cell_refinement 'SAINT V8.40B (?, 2016)'
_computing_data_reduction 'SAINT V8.40B (?, 2016)'
_computing_molecular_graphics 'Olex2 1.5 (Dolomanov et al., 2009)'
_computing_publication_material 'Olex2 1.5 (Dolomanov et al., 2009)'
_computing_structure_refinement 'XL  (Sheldrick, 2008)'
_computing_structure_solution 'SHELXT 2018/2 (Sheldrick, 2018)'
_diffrn_ambient_temperature 170.00
_diffrn_measured_fraction_theta_full 0.992
_diffrn_measured_fraction_theta_max 0.992
_diffrn_measurement_device_type 'Bruker APEX-II CCD'
_diffrn_measurement_method '\f and \w scans'
_diffrn_radiation_type MoK\a
_diffrn_radiation_wavelength 0.71073
_diffrn_reflns_av_R_equivalents 0.0657
_diffrn_reflns_av_unetI/netI 0.0366
_diffrn_reflns_Laue_measured_fraction_full 0.992
_diffrn_reflns_Laue_measured_fraction_max 0.992
_diffrn_reflns_limit_h_max 11
_diffrn_reflns_limit_h_min -11
_diffrn_reflns_limit_k_max 12
_diffrn_reflns_limit_k_min -12
_diffrn_reflns_limit_l_max 13
_diffrn_reflns_limit_l_min -13
_diffrn_reflns_number 27400
_diffrn_reflns_point_group_measured_fraction_full 0.992
_diffrn_reflns_point_group_measured_fraction_max 0.992
_diffrn_reflns_theta_full 25.242
_diffrn_reflns_theta_max 27.000
_diffrn_reflns_theta_min 3.181
_diffrn_source_current 30.0
_diffrn_source_power 1.5
_diffrn_source_voltage 50.0
_diffrn_standards_number 0
_exptl_absorpt_coefficient_mu 8.950
_exptl_absorpt_correction_T_max 0.7456
_exptl_absorpt_correction_T_min 0.6251
_exptl_absorpt_correction_type none
_exptl_absorpt_process_details
;
SADABS-2016/2 (Bruker,2016/2) was used for absorption correction.
wR2(int) was 0.0875 before and 0.0697 after correction.
The Ratio of minimum to maximum transmission is 0.8384.
The \l/2 correction factor is Not present.
;
_exptl_crystal_colour yellow
_exptl_crystal_colour_primary yellow
_exptl_crystal_density_diffrn 2.303
_exptl_crystal_description block
_exptl_crystal_F_000 592
_refine_diff_density_max 1.294
_refine_diff_density_min -1.633
_refine_diff_density_rms 0.151
_refine_ls_extinction_method none
_refine_ls_goodness_of_fit_ref 1.043
_refine_ls_hydrogen_treatment constr
_refine_ls_matrix_type full
_refine_ls_number_parameters 263
_refine_ls_number_reflns 3957
_refine_ls_number_restraints 0
_refine_ls_restrained_S_all 1.043
_refine_ls_R_factor_all 0.0297
_refine_ls_R_factor_gt 0.0260
_refine_ls_shift/su_max 0.002
_refine_ls_shift/su_mean 0.000
_refine_ls_structure_factor_coef Fsqd
_refine_ls_weighting_details 'w=1/[\s^2^(Fo^2^)+(0.0175P)^2^+3.6686P] where P=(Fo^2^+2Fc^2^)/3'
_refine_ls_weighting_scheme calc
_refine_ls_wR_factor_gt 0.0601
_refine_ls_wR_factor_ref 0.0620
_reflns_Friedel_coverage 0.000
_reflns_number_gt 3675
_reflns_number_total 3957
_reflns_threshold_expression 'I > 2\s(I)'
_cod_data_source_file d5ce00556f2.cif
_cod_data_source_block 4
_cod_depositor_comments 'Adding full bibliography for 7250686--7250691.cif.'
_cod_database_code 7250688
_shelxl_version_number 2014-3
_shelx_space_group_comment
;
The symmetry employed for this shelxl refinement is uniquely defined
by the following loop, which should always be used as a source of
symmetry information in preference to the above space-group names.
They are only intended as comments.
;
_olex2_refinement_description
;
1.a Aromatic/amide H refined with riding coordinates:
 C8(H8), C11(H11), C9(H9), C6(H6), C12(H12), C14(H14), C7(H7), C13(H13),
 C4(H4), C3(H3)
1.b Idealised Me refined as rotating group:
 C15(H15A,H15B,H15C)
;
_olex2_submission_special_instructions 'No special instructions were received'

loop_
_space_group_symop_operation_xyz
'x, y, z'
'-x, -y, -z'

loop_
_atom_site_label
_atom_site_type_symbol
_atom_site_fract_x
_atom_site_fract_y
_atom_site_fract_z
_atom_site_U_iso_or_equiv
_atom_site_adp_type
_atom_site_occupancy
_atom_site_site_symmetry_order
_atom_site_calc_flag
_atom_site_refinement_flags_posn
_atom_site_refinement_flags_adp
_atom_site_refinement_flags_occupancy
_atom_site_disorder_assembly
_atom_site_disorder_group
U1 U 1.24977(2) 0.26080(2) 0.13998(2) 0.02145(6) Uani 1 1 d . . . . .
O9 O 1.1986(3) 0.0931(3) 0.0058(3) 0.0278(7) Uani 1 1 d . . . . .
O8 O 1.4098(4) 0.1716(4) -0.0416(3) 0.0300(7) Uani 1 1 d . . . . .
O5 O 1.3515(4) 0.4256(4) 0.2476(3) 0.0289(7) Uani 1 1 d . . . . .
O3 O 1.0729(4) 0.3382(4) 0.3090(3) 0.0307(8) Uani 1 1 d . . . . .
O6 O 1.4981(4) 0.3427(4) 0.0991(3) 0.0306(8) Uani 1 1 d . . . . .
O2 O 1.3160(4) 0.1176(4) 0.2575(3) 0.0305(7) Uani 1 1 d . . . . .
O4 O 1.0041(4) 0.1949(4) 0.1960(4) 0.0308(8) Uani 1 1 d . . . . .
O10 O 1.3550(4) 0.0155(4) -0.1444(3) 0.0335(8) Uani 1 1 d . . . . .
O1 O 1.1795(4) 0.4042(4) 0.0243(3) 0.0296(7) Uani 1 1 d . . . . .
N3 N 1.3234(4) 0.0899(4) -0.0643(4) 0.0236(8) Uani 1 1 d . . . . .
N2 N 1.4774(4) 0.4245(4) 0.1817(4) 0.0250(8) Uani 1 1 d . . . . .
C8 C 0.4133(5) 0.2795(5) 0.5901(5) 0.0257(9) Uani 1 1 d . . . . .
H8 H 0.4032 0.3331 0.6578 0.031 Uiso 1 1 calc R U . . .
O7 O 1.5692(4) 0.4947(4) 0.1977(4) 0.0365(8) Uani 1 1 d . . . . .
C11 C 0.1221(5) 0.3298(5) 0.7408(5) 0.0262(9) Uani 1 1 d . . . . .
H11 H 0.1892 0.3943 0.7426 0.031 Uiso 1 1 calc R U . . .
N1 N -0.1044(4) 0.2424(4) 0.8192(4) 0.0280(9) Uani 1 1 d . . . . .
C5 C 0.5567(5) 0.2701(5) 0.5128(4) 0.0239(9) Uani 1 1 d . . . . .
C10 C 0.1563(5) 0.2318(5) 0.6571(4) 0.0226(9) Uani 1 1 d . . . . .
C9 C 0.2953(5) 0.2201(5) 0.5747(4) 0.0232(9) Uani 1 1 d . . . . .
H9 H 0.3023 0.1674 0.5065 0.028 Uiso 1 1 calc R U . . .
C6 C 0.5931(5) 0.1844(5) 0.4184(5) 0.0254(9) Uani 1 1 d . . . . .
H6 H 0.5246 0.1257 0.4051 0.031 Uiso 1 1 calc R U . . .
C12 C -0.0067(5) 0.3322(5) 0.8192(5) 0.0296(10) Uani 1 1 d . . . . .
H12 H -0.0282 0.3988 0.8751 0.035 Uiso 1 1 calc R U . . .
C14 C 0.0516(5) 0.1423(5) 0.6579(5) 0.0288(10) Uani 1 1 d . . . . .
H14 H 0.0690 0.0760 0.6015 0.035 Uiso 1 1 calc R U . . .
C7 C 0.7273(5) 0.1847(5) 0.3448(5) 0.0248(9) Uani 1 1 d . . . . .
H7 H 0.7498 0.1282 0.2794 0.030 Uiso 1 1 calc R U . . .
C13 C -0.0760(5) 0.1486(5) 0.7389(6) 0.0321(11) Uani 1 1 d . . . . .
H13 H -0.1455 0.0859 0.7386 0.039 Uiso 1 1 calc R U . . .
C4 C 0.6615(5) 0.3527(5) 0.5341(5) 0.0253(9) Uani 1 1 d . . . . .
H4 H 0.6389 0.4097 0.5990 0.030 Uiso 1 1 calc R U . . .
C1 C 0.9755(5) 0.2676(5) 0.2869(5) 0.0248(9) Uani 1 1 d . . . . .
C15 C -0.2388(6) 0.2460(6) 0.9098(7) 0.0464(15) Uani 1 1 d . . . . .
H15A H -0.2229 0.1780 0.9912 0.070 Uiso 1 1 calc R U . . .
H15B H -0.3205 0.2238 0.8673 0.070 Uiso 1 1 calc R U . . .
H15C H -0.2626 0.3387 0.9314 0.070 Uiso 1 1 calc R U . . .
C3 C 0.7972(5) 0.3521(5) 0.4617(5) 0.0255(9) Uani 1 1 d . . . . .
H3 H 0.8672 0.4084 0.4769 0.031 Uiso 1 1 calc R U . . .
C2 C 0.8308(5) 0.2683(5) 0.3663(4) 0.0232(9) Uani 1 1 d . . . . .

loop_
_atom_site_aniso_label
_atom_site_aniso_U_11
_atom_site_aniso_U_22
_atom_site_aniso_U_33
_atom_site_aniso_U_23
_atom_site_aniso_U_13
_atom_site_aniso_U_12
U1 0.01638(9) 0.02558(10) 0.02415(10) -0.01034(6) 0.00345(6) -0.00431(6)
O9 0.0217(15) 0.0305(18) 0.0342(18) -0.0126(14) 0.0012(13) -0.0069(13)
O8 0.0263(17) 0.0352(19) 0.0323(18) -0.0155(15) 0.0051(14) -0.0100(14)
O5 0.0267(17) 0.0326(19) 0.0296(17) -0.0127(14) 0.0058(14) -0.0074(14)
O3 0.0221(16) 0.038(2) 0.0359(19) -0.0184(16) 0.0069(14) -0.0083(14)
O6 0.0253(16) 0.039(2) 0.0322(18) -0.0189(15) 0.0055(14) -0.0074(14)
O2 0.0280(17) 0.0320(18) 0.0317(18) -0.0059(14) -0.0031(14) -0.0035(14)
O4 0.0208(16) 0.039(2) 0.0380(19) -0.0216(16) 0.0076(14) -0.0092(14)
O10 0.041(2) 0.0338(19) 0.0286(18) -0.0160(15) 0.0010(15) -0.0015(16)
O1 0.0273(17) 0.0287(18) 0.0339(18) -0.0091(14) -0.0020(14) -0.0033(14)
N3 0.0261(19) 0.024(2) 0.0197(18) -0.0063(15) -0.0009(15) 0.0015(15)
N2 0.0248(19) 0.029(2) 0.0232(19) -0.0080(16) 0.0003(15) -0.0060(16)
C8 0.020(2) 0.029(2) 0.028(2) -0.0086(19) 0.0026(18) -0.0007(18)
O7 0.0345(19) 0.043(2) 0.038(2) -0.0129(17) -0.0003(16) -0.0209(16)
C11 0.025(2) 0.026(2) 0.026(2) -0.0061(19) 0.0021(18) -0.0037(18)
N1 0.0213(18) 0.025(2) 0.031(2) 0.0022(16) 0.0065(16) 0.0041(15)
C5 0.018(2) 0.030(2) 0.022(2) -0.0054(18) 0.0038(17) -0.0013(17)
C10 0.018(2) 0.026(2) 0.021(2) -0.0023(17) 0.0016(16) -0.0011(17)
C9 0.027(2) 0.025(2) 0.017(2) -0.0053(17) 0.0045(17) -0.0005(18)
C6 0.019(2) 0.028(2) 0.031(2) -0.0082(19) -0.0027(18) -0.0030(17)
C12 0.026(2) 0.027(2) 0.032(3) -0.003(2) 0.0039(19) 0.0003(19)
C14 0.022(2) 0.029(2) 0.036(3) -0.010(2) -0.0010(19) -0.0002(18)
C7 0.019(2) 0.027(2) 0.029(2) -0.0103(19) 0.0029(17) -0.0017(17)
C13 0.021(2) 0.024(2) 0.050(3) -0.003(2) 0.003(2) -0.0054(18)
C4 0.021(2) 0.032(2) 0.025(2) -0.0118(19) 0.0018(17) -0.0028(18)
C1 0.019(2) 0.027(2) 0.028(2) -0.0072(19) 0.0020(17) -0.0027(17)
C15 0.032(3) 0.037(3) 0.059(4) 0.001(3) 0.025(3) 0.000(2)
C3 0.020(2) 0.029(2) 0.030(2) -0.0094(19) -0.0007(18) -0.0038(17)
C2 0.018(2) 0.026(2) 0.025(2) -0.0059(18) 0.0029(17) -0.0012(17)

loop_
_atom_type_symbol
_atom_type_description
_atom_type_scat_dispersion_real
_atom_type_scat_dispersion_imag
_atom_type_scat_source
C C 0.0033 0.0016 'International Tables Vol C Tables 4.2.6.8 and 6.1.1.4'
H H 0.0000 0.0000 'International Tables Vol C Tables 4.2.6.8 and 6.1.1.4'
N N 0.0061 0.0033 'International Tables Vol C Tables 4.2.6.8 and 6.1.1.4'
O O 0.0106 0.0060 'International Tables Vol C Tables 4.2.6.8 and 6.1.1.4'
U U -9.6767 9.6646 'International Tables Vol C Tables 4.2.6.8 and 6.1.1.4'

loop_
_geom_angle_atom_site_label_1
_geom_angle_atom_site_label_2
_geom_angle_atom_site_label_3
_geom_angle
_geom_angle_site_symmetry_1
_geom_angle_site_symmetry_3
_geom_angle_publ_flag
O9 U1 O8 51.47(10) . . ?
O9 U1 O6 116.89(10) . . ?
O9 U1 N3 25.90(10) . . ?
O9 U1 N2 142.45(11) . . ?
O9 U1 C1 95.76(12) . . ?
O8 U1 O6 65.52(11) . . ?
O8 U1 N3 25.59(11) . . ?
O8 U1 N2 91.02(11) . . ?
O8 U1 C1 147.15(12) . . ?
O5 U1 O9 168.10(11) . . ?
O5 U1 O8 116.65(11) . . ?
O5 U1 O6 51.21(10) . . ?
O5 U1 N3 142.21(11) . . ?
O5 U1 N2 25.65(10) . . ?
O5 U1 C1 96.14(12) . . ?
O3 U1 O9 122.73(11) . . ?
O3 U1 O8 174.02(10) . . ?
O3 U1 O5 69.16(11) . . ?
O3 U1 O6 120.35(11) . . ?
O3 U1 N3 148.63(11) . . ?
O3 U1 N2 94.81(11) . . ?
O3 U1 C1 26.98(12) . . ?
O6 U1 N3 91.01(11) . . ?
O6 U1 N2 25.57(10) . . ?
O6 U1 C1 147.33(12) . . ?
O2 U1 O9 87.59(14) . . ?
O2 U1 O8 91.24(14) . . ?
O2 U1 O5 92.25(14) . . ?
O2 U1 O3 89.88(14) . . ?
O2 U1 O6 90.78(14) . . ?
O2 U1 O4 89.24(14) . . ?
O2 U1 O1 178.72(15) . . ?
O2 U1 N3 88.63(13) . . ?
O2 U1 N2 92.26(14) . . ?
O2 U1 C1 89.32(15) . . ?
O4 U1 O9 68.65(11) . . ?
O4 U1 O8 120.02(11) . . ?
O4 U1 O5 123.25(11) . . ?
O4 U1 O3 54.11(11) . . ?
O4 U1 O6 174.45(10) . . ?
O4 U1 N3 94.54(11) . . ?
O4 U1 N2 148.89(11) . . ?
O4 U1 C1 27.13(12) . . ?
O1 U1 O9 92.49(13) . . ?
O1 U1 O8 89.81(14) . . ?
O1 U1 O5 87.94(14) . . ?
O1 U1 O3 89.00(14) . . ?
O1 U1 O6 90.32(14) . . ?
O1 U1 O4 89.60(14) . . ?
O1 U1 N3 92.00(13) . . ?
O1 U1 N2 88.46(13) . . ?
O1 U1 C1 89.40(15) . . ?
N2 U1 N3 116.56(11) . . ?
C1 U1 N3 121.65(12) . . ?
C1 U1 N2 121.79(12) . . ?
N3 O9 U1 96.8(2) . . ?
N3 O8 U1 97.0(2) . . ?
N2 O5 U1 97.3(2) . . ?
C1 O3 U1 93.2(3) . . ?
N2 O6 U1 96.8(2) . . ?
C1 O4 U1 93.5(3) . . ?
O9 N3 U1 57.3(2) . . ?
O8 N3 U1 57.4(2) . . ?
O8 N3 O9 114.6(3) . . ?
O10 N3 U1 177.5(3) . . ?
O10 N3 O9 122.3(4) . . ?
O10 N3 O8 123.1(4) . . ?
O5 N2 U1 57.0(2) . . ?
O6 N2 U1 57.6(2) . . ?
O6 N2 O5 114.6(4) . . ?
O7 N2 U1 178.5(3) . . ?
O7 N2 O5 122.4(4) . . ?
O7 N2 O6 123.0(4) . . ?
C5 C8 H8 116.7 . . ?
C9 C8 H8 116.7 . . ?
C9 C8 C5 126.6(4) . . ?
C10 C11 H11 119.9 . . ?
C12 C11 H11 119.9 . . ?
C12 C11 C10 120.2(5) . . ?
C12 N1 C13 119.8(4) . . ?
C12 N1 C15 119.2(5) . . ?
C13 N1 C15 121.0(5) . . ?
C6 C5 C8 123.3(4) . . ?
C6 C5 C4 118.8(4) . . ?
C4 C5 C8 117.9(4) . . ?
C11 C10 C9 122.8(4) . . ?
C14 C10 C11 116.7(4) . . ?
C14 C10 C9 120.4(4) . . ?
C8 C9 C10 123.6(4) . . ?
C8 C9 H9 118.2 . . ?
C10 C9 H9 118.2 . . ?
C5 C6 H6 119.7 . . ?
C7 C6 C5 120.6(4) . . ?
C7 C6 H6 119.7 . . ?
C11 C12 H12 119.2 . . ?
N1 C12 C11 121.6(5) . . ?
N1 C12 H12 119.2 . . ?
C10 C14 H14 119.6 . . ?
C13 C14 C10 120.9(5) . . ?
C13 C14 H14 119.6 . . ?
C6 C7 H7 119.9 . . ?
C6 C7 C2 120.1(4) . . ?
C2 C7 H7 119.9 . . ?
N1 C13 C14 120.9(4) . . ?
N1 C13 H13 119.5 . . ?
C14 C13 H13 119.5 . . ?
C5 C4 H4 119.5 . . ?
C3 C4 C5 120.9(4) . . ?
C3 C4 H4 119.5 . . ?
O3 C1 U1 59.8(2) . . ?
O3 C1 O4 119.1(4) . . ?
O3 C1 C2 120.6(4) . . ?
O4 C1 U1 59.4(2) . . ?
O4 C1 C2 120.3(4) . . ?
C2 C1 U1 178.8(3) . . ?
N1 C15 H15A 109.5 . . ?
N1 C15 H15B 109.5 . . ?
N1 C15 H15C 109.5 . . ?
H15A C15 H15B 109.5 . . ?
H15A C15 H15C 109.5 . . ?
H15B C15 H15C 109.5 . . ?
C4 C3 H3 120.1 . . ?
C4 C3 C2 119.7(4) . . ?
C2 C3 H3 120.1 . . ?
C7 C2 C1 119.8(4) . . ?
C3 C2 C7 119.9(4) . . ?
C3 C2 C1 120.3(4) . . ?

loop_
_geom_bond_atom_site_label_1
_geom_bond_atom_site_label_2
_geom_bond_distance
_geom_bond_site_symmetry_2
_geom_bond_publ_flag
U1 O9 2.485(3) . ?
U1 O8 2.488(3) . ?
U1 O5 2.478(3) . ?
U1 O3 2.424(3) . ?
U1 O6 2.490(3) . ?
U1 O2 1.764(3) . ?
U1 O4 2.414(3) . ?
U1 O1 1.766(3) . ?
U1 N3 2.932(4) . ?
U1 N2 2.929(4) . ?
U1 C1 2.801(4) . ?
O9 N3 1.290(5) . ?
O8 N3 1.276(5) . ?
O5 N2 1.278(5) . ?
O3 C1 1.273(6) . ?
O6 N2 1.273(5) . ?
O4 C1 1.280(6) . ?
O10 N3 1.203(5) . ?
N2 O7 1.208(5) . ?
C8 H8 0.9500 . ?
C8 C5 1.467(6) . ?
C8 C9 1.340(7) . ?
C11 H11 0.9500 . ?
C11 C10 1.409(6) . ?
C11 C12 1.362(7) . ?
N1 C12 1.346(7) . ?
N1 C13 1.349(7) . ?
N1 C15 1.469(6) . ?
C5 C6 1.404(6) . ?
C5 C4 1.406(6) . ?
C10 C9 1.463(6) . ?
C10 C14 1.393(7) . ?
C9 H9 0.9500 . ?
C6 H6 0.9500 . ?
C6 C7 1.379(6) . ?
C12 H12 0.9500 . ?
C14 H14 0.9500 . ?
C14 C13 1.367(7) . ?
C7 H7 0.9500 . ?
C7 C2 1.404(6) . ?
C13 H13 0.9500 . ?
C4 H4 0.9500 . ?
C4 C3 1.384(6) . ?
C1 C2 1.485(6) . ?
C15 H15A 0.9800 . ?
C15 H15B 0.9800 . ?
C15 H15C 0.9800 . ?
C3 H3 0.9500 . ?
C3 C2 1.397(6) . ?

loop_
_geom_torsion_atom_site_label_1
_geom_torsion_atom_site_label_2
_geom_torsion_atom_site_label_3
_geom_torsion_atom_site_label_4
_geom_torsion
_geom_torsion_site_symmetry_1
_geom_torsion_site_symmetry_2
_geom_torsion_site_symmetry_3
_geom_torsion_site_symmetry_4
_geom_torsion_publ_flag
U1 O9 N3 O8 -2.8(4) . . . . ?
U1 O9 N3 O10 177.1(4) . . . . ?
U1 O8 N3 O9 2.8(4) . . . . ?
U1 O8 N3 O10 -177.1(4) . . . . ?
U1 O5 N2 O6 -2.2(4) . . . . ?
U1 O5 N2 O7 178.3(4) . . . . ?
U1 O3 C1 O4 -0.7(5) . . . . ?
U1 O3 C1 C2 178.7(4) . . . . ?
U1 O6 N2 O5 2.2(4) . . . . ?
U1 O6 N2 O7 -178.3(4) . . . . ?
U1 O4 C1 O3 0.7(5) . . . . ?
U1 O4 C1 C2 -178.7(4) . . . . ?
O3 C1 C2 C7 -177.0(4) . . . . ?
O3 C1 C2 C3 3.3(7) . . . . ?
O4 C1 C2 C7 2.4(7) . . . . ?
O4 C1 C2 C3 -177.3(4) . . . . ?
C8 C5 C6 C7 177.1(4) . . . . ?
C8 C5 C4 C3 -178.0(4) . . . . ?
C11 C10 C9 C8 14.1(7) . . . . ?
C11 C10 C14 C13 -1.5(7) . . . . ?
C5 C8 C9 C10 178.8(4) . . . . ?
C5 C6 C7 C2 1.7(7) . . . . ?
C5 C4 C3 C2 -0.1(7) . . . . ?
C10 C11 C12 N1 0.0(7) . . . . ?
C10 C14 C13 N1 0.6(8) . . . . ?
C9 C8 C5 C6 -6.3(8) . . . . ?
C9 C8 C5 C4 172.9(5) . . . . ?
C9 C10 C14 C13 177.2(4) . . . . ?
C6 C5 C4 C3 1.3(7) . . . . ?
C6 C7 C2 C1 179.8(4) . . . . ?
C6 C7 C2 C3 -0.5(7) . . . . ?
C12 C11 C10 C9 -177.4(4) . . . . ?
C12 C11 C10 C14 1.2(7) . . . . ?
C12 N1 C13 C14 0.6(7) . . . . ?
C14 C10 C9 C8 -164.4(5) . . . . ?
C13 N1 C12 C11 -0.9(7) . . . . ?
C4 C5 C6 C7 -2.1(7) . . . . ?
C4 C3 C2 C7 -0.4(7) . . . . ?
C4 C3 C2 C1 179.4(4) . . . . ?
C15 N1 C12 C11 177.5(5) . . . . ?
C15 N1 C13 C14 -177.7(5) . . . . ?
